data_1508602
loop_
_publ_author_name
'Imae, Kazumi'
'Konno, Takashi'
'Ogata, Kenichi'
'Fukuzawa, Shin-ichi'

_publ_section_title
;
 Silver/ThioClickFerrophos-catalyzed enantioselective conjugate addition
 and cycloaddition of glycine imino ester with nitroalkenes.
;
_journal_issue 17
_journal_name_full 'Organic letters'
_journal_page_first 4410
_journal_page_last 4413
_journal_paper_doi 10.1021/ol301916t
_journal_volume 14
_journal_year 2012
_chemical_formula_moiety 'C28 H26 Fe N2 O4'
_chemical_formula_sum 'C28 H26 Fe N2 O4'
_chemical_formula_weight 510.37
_space_group_IT_number 19
_symmetry_cell_setting orthorhombic
_symmetry_Int_Tables_number 19
_symmetry_space_group_name_Hall 'P 2ac 2ab'
_symmetry_space_group_name_H-M 'P 21 21 21'
_atom_sites_solution_hydrogens geom
_atom_sites_solution_primary direct
_atom_sites_solution_secondary difmap
_cell_angle_alpha 90.0000
_cell_angle_beta 90.0000
_cell_angle_gamma 90.0000
_cell_formula_units_Z 4
_cell_length_a 9.470(3)
_cell_length_b 10.140(3)
_cell_length_c 25.192(7)
_cell_measurement_reflns_used 7250
_cell_measurement_temperature 123
_cell_measurement_theta_max 27.50
_cell_measurement_theta_min 3.05
_cell_volume 2419.1(12)
_computing_cell_refinement CrystalClear
_computing_data_collection 'CrystalClear (Rigaku Inc., 2008)'
_computing_data_reduction CrystalClear
_computing_molecular_graphics 'CrystalStructure 4.0'
_computing_publication_material 'CrystalStructure 4.0 (Rigaku, 2010)'
_computing_structure_refinement 'SHELXL97 (Sheldrick, 2008)'
_computing_structure_solution 'SIR92 (Altomare, et al., 1994)'
_diffrn_ambient_temperature 123
_diffrn_detector_area_resol_mean 7.314
_diffrn_measured_fraction_theta_full 0.991
_diffrn_measured_fraction_theta_max 0.991
_diffrn_measurement_device_type 'Rigaku Mercury70'
_diffrn_measurement_method \w
_diffrn_radiation_type 'Mo K\a'
_diffrn_radiation_wavelength 0.71075
_diffrn_reflns_av_R_equivalents 0.0400
_diffrn_reflns_limit_h_max 9
_diffrn_reflns_limit_h_min -12
_diffrn_reflns_limit_k_max 13
_diffrn_reflns_limit_k_min -8
_diffrn_reflns_limit_l_max 32
_diffrn_reflns_limit_l_min -32
_diffrn_reflns_number 18333
_diffrn_reflns_theta_full 27.50
_diffrn_reflns_theta_max 27.50
_diffrn_standards_number 0
_exptl_absorpt_coefficient_mu 0.660
_exptl_absorpt_correction_T_max 0.936
_exptl_absorpt_correction_T_min 0.838
_exptl_absorpt_correction_type numerical
_exptl_absorpt_process_details 'NUMABS (Rigaku, 1999)'
_exptl_crystal_colour yellow
_exptl_crystal_density_diffrn 1.401
_exptl_crystal_density_method 'not measured'
_exptl_crystal_description platelet
_exptl_crystal_F_000 1064.00
_exptl_crystal_size_max 0.600
_exptl_crystal_size_mid 0.400
_exptl_crystal_size_min 0.100
_refine_diff_density_max 0.600
_refine_diff_density_min -0.440
_refine_ls_abs_structure_details 'Flack, H. D. (1983), Acta Cryst. A39, 876-881.  2372 Friedel Pairs'
_refine_ls_abs_structure_Flack -0.010(18)
_refine_ls_extinction_method none
_refine_ls_goodness_of_fit_ref 1.107
_refine_ls_hydrogen_treatment constr
_refine_ls_number_parameters 316
_refine_ls_number_reflns 5490
_refine_ls_number_restraints 0
_refine_ls_R_factor_gt 0.0417
_refine_ls_shift/su_max 0.001
_refine_ls_structure_factor_coef Fsqd
_refine_ls_weighting_details 'w = 1/[\s^2^(Fo^2^)+(0.0794P)^2^+0.0000P] where P=(Fo^2^+2Fc^2^)/3'
_refine_ls_weighting_scheme calc
_refine_ls_wR_factor_ref 0.1351
_reflns_number_gt 5046
_reflns_number_total 5490
_reflns_threshold_expression F^2^>2.0\s(F^2^)
_cod_data_source_file ol301916t_si_001.cif
_cod_data_source_block Fc-Michael
_cod_original_cell_volume 2419.1(11)
_cod_database_code 1508602

loop_
_symmetry_equiv_pos_site_id
_symmetry_equiv_pos_as_xyz
1 +X,+Y,+Z
2 1/2+X,1/2-Y,-Z
3 -X,1/2+Y,1/2-Z
4 1/2-X,-Y,1/2+Z

loop_
_atom_site_label
_atom_site_type_symbol
_atom_site_fract_x
_atom_site_fract_y
_atom_site_fract_z
_atom_site_U_iso_or_equiv
_atom_site_adp_type
_atom_site_occupancy
_atom_site_symmetry_multiplicity
_atom_site_calc_flag
_atom_site_refinement_flags
Fe1 Fe 0.33081(4) 1.10626(4) 0.470170(17) 0.01763(12) Uani 1.0 4 d .
O1 O 0.3834(2) 0.6207(3) 0.63270(9) 0.0237(5) Uani 1.0 4 d .
O2 O 0.1613(3) 0.6930(3) 0.64396(12) 0.0343(6) Uani 1.0 4 d .
O3 O 0.4518(3) 0.5594(3) 0.50246(13) 0.0424(7) Uani 1.0 4 d .
O4 O 0.2376(3) 0.6139(3) 0.52069(10) 0.0318(6) Uani 1.0 4 d .
N1 N 0.4859(3) 0.8666(3) 0.62539(11) 0.0208(6) Uani 1.0 4 d .
N2 N 0.3632(3) 0.6414(3) 0.51424(11) 0.0231(6) Uani 1.0 4 d .
C1 C 0.3347(3) 0.8468(3) 0.61420(12) 0.0183(6) Uani 1.0 4 d .
C2 C 0.2833(3) 0.7134(3) 0.63210(13) 0.0193(6) Uani 1.0 4 d .
C3 C 0.3366(4) 0.4891(3) 0.64580(15) 0.0311(8) Uani 1.0 4 d .
C4 C 0.3139(3) 0.8661(3) 0.55361(11) 0.0159(6) Uani 1.0 4 d .
C5 C 0.4119(3) 0.7811(3) 0.52047(14) 0.0214(7) Uani 1.0 4 d .
C6 C 0.5234(3) 0.9454(3) 0.66218(12) 0.0179(6) Uani 1.0 4 d .
C7 C 0.6783(3) 0.9740(3) 0.66844(13) 0.0204(6) Uani 1.0 4 d .
C8 C 0.7301(4) 1.0506(4) 0.70994(13) 0.0256(7) Uani 1.0 4 d .
C9 C 0.8744(4) 1.0738(4) 0.71583(15) 0.0339(9) Uani 1.0 4 d .
C10 C 0.9663(4) 1.0213(4) 0.67944(16) 0.0339(9) Uani 1.0 4 d .
C11 C 0.9169(4) 0.9457(4) 0.63735(15) 0.0312(8) Uani 1.0 4 d .
C12 C 0.7742(3) 0.9225(4) 0.63202(14) 0.0252(7) Uani 1.0 4 d .
C13 C 0.4245(3) 1.0094(3) 0.70153(13) 0.0195(6) Uani 1.0 4 d .
C14 C 0.3950(4) 1.1429(4) 0.69875(16) 0.0301(8) Uani 1.0 4 d .
C15 C 0.3038(4) 1.1996(4) 0.73507(16) 0.0348(9) Uani 1.0 4 d .
C16 C 0.2391(4) 1.1227(4) 0.77407(14) 0.0320(8) Uani 1.0 4 d .
C17 C 0.2668(4) 0.9890(4) 0.77598(15) 0.0302(8) Uani 1.0 4 d .
C18 C 0.3580(3) 0.9321(4) 0.73886(13) 0.0253(7) Uani 1.0 4 d .
C19 C 0.3361(3) 1.0099(3) 0.54147(11) 0.0169(6) Uani 1.0 4 d .
C20 C 0.4684(3) 1.0760(3) 0.53211(13) 0.0188(6) Uani 1.0 4 d .
C21 C 0.4390(3) 1.2136(3) 0.52590(14) 0.0216(6) Uani 1.0 4 d .
C22 C 0.2896(3) 1.2331(3) 0.53190(14) 0.0210(6) Uani 1.0 4 d .
C23 C 0.2271(3) 1.1078(4) 0.54162(11) 0.0186(6) Uani 1.0 4 d .
C24 C 0.2767(4) 0.9749(4) 0.41077(14) 0.0276(8) Uani 1.0 4 d .
C25 C 0.4165(4) 1.0224(4) 0.40353(14) 0.0292(8) Uani 1.0 4 d .
C26 C 0.4110(4) 1.1613(4) 0.39820(15) 0.0336(9) Uani 1.0 4 d .
C27 C 0.2667(4) 1.2000(4) 0.40217(15) 0.0323(8) Uani 1.0 4 d .
C28 C 0.1841(4) 1.0860(4) 0.41073(13) 0.0282(7) Uani 1.0 4 d .
H1 H 0.2796 0.9163 0.6333 0.0220 Uiso 1.0 4 calc R
H3A H 0.2380 0.4921 0.6575 0.0373 Uiso 1.0 4 calc R
H3B H 0.3956 0.4535 0.6744 0.0373 Uiso 1.0 4 calc R
H3C H 0.3445 0.4325 0.6144 0.0373 Uiso 1.0 4 calc R
H4 H 0.2143 0.8426 0.5445 0.0191 Uiso 1.0 4 calc R
H5A H 0.4214 0.8213 0.4848 0.0257 Uiso 1.0 4 calc R
H5B H 0.5065 0.7810 0.5371 0.0257 Uiso 1.0 4 calc R
H8 H 0.6659 1.0879 0.7347 0.0307 Uiso 1.0 4 calc R
H9 H 0.9085 1.1252 0.7446 0.0407 Uiso 1.0 4 calc R
H10 H 1.0647 1.0369 0.6831 0.0407 Uiso 1.0 4 calc R
H11 H 0.9814 0.9100 0.6123 0.0374 Uiso 1.0 4 calc R
H12 H 0.7408 0.8708 0.6032 0.0303 Uiso 1.0 4 calc R
H14 H 0.4374 1.1955 0.6719 0.0361 Uiso 1.0 4 calc R
H15 H 0.2851 1.2915 0.7335 0.0417 Uiso 1.0 4 calc R
H16 H 0.1766 1.1618 0.7990 0.0384 Uiso 1.0 4 calc R
H17 H 0.2240 0.9358 0.8025 0.0362 Uiso 1.0 4 calc R
H18 H 0.3742 0.8396 0.7394 0.0303 Uiso 1.0 4 calc R
H20 H 0.5634 1.0333 0.5298 0.0226 Uiso 1.0 4 calc R
H21 H 0.5101 1.2840 0.5183 0.0259 Uiso 1.0 4 calc R
H22 H 0.2385 1.3192 0.5294 0.0252 Uiso 1.0 4 calc R
H23 H 0.1241 1.0907 0.5469 0.0223 Uiso 1.0 4 calc R
H24 H 0.2485 0.8807 0.4158 0.0331 Uiso 1.0 4 calc R
H25 H 0.5039 0.9671 0.4023 0.0350 Uiso 1.0 4 calc R
H26 H 0.4933 1.2212 0.3922 0.0404 Uiso 1.0 4 calc R
H27 H 0.2303 1.2924 0.3999 0.0387 Uiso 1.0 4 calc R
H28 H 0.0793 1.0834 0.4154 0.0339 Uiso 1.0 4 calc R

loop_
_atom_site_aniso_label
_atom_site_aniso_U_11
_atom_site_aniso_U_22
_atom_site_aniso_U_33
_atom_site_aniso_U_12
_atom_site_aniso_U_13
_atom_site_aniso_U_23
Fe1 0.01826(18) 0.0164(2) 0.0182(3) 0.00050(16) -0.00051(15) -0.00086(17)
O1 0.0249(10) 0.0188(12) 0.0276(13) 0.0015(9) 0.0026(9) 0.0045(10)
O2 0.0205(10) 0.0245(12) 0.0579(18) -0.0032(9) 0.0074(11) 0.0044(12)
O3 0.0395(14) 0.0219(13) 0.066(3) 0.0094(11) 0.0078(13) -0.0069(14)
O4 0.0262(10) 0.0285(13) 0.0406(15) -0.0066(10) -0.0010(10) -0.0085(13)
N1 0.0177(11) 0.0227(15) 0.0220(14) -0.0011(10) -0.0052(10) 0.0012(11)
N2 0.0271(13) 0.0171(13) 0.0252(16) 0.0046(10) -0.0027(11) -0.0029(11)
C1 0.0160(12) 0.0162(13) 0.0228(16) -0.0010(11) 0.0003(11) 0.0004(11)
C2 0.0189(12) 0.0209(16) 0.0181(16) 0.0004(11) -0.0008(11) -0.0024(12)
C3 0.0416(18) 0.0174(16) 0.034(2) -0.0038(14) 0.0006(16) 0.0056(14)
C4 0.0138(11) 0.0161(14) 0.0179(15) -0.0023(10) -0.0017(10) -0.0008(11)
C5 0.0218(13) 0.0137(14) 0.0287(19) 0.0003(11) 0.0021(12) -0.0039(13)
C6 0.0211(13) 0.0149(14) 0.0178(16) 0.0011(11) -0.0001(11) 0.0038(12)
C7 0.0209(13) 0.0169(14) 0.0233(16) -0.0024(12) -0.0074(12) 0.0034(12)
C8 0.0273(15) 0.0290(17) 0.0203(18) -0.0042(13) -0.0029(12) -0.0011(14)
C9 0.0296(16) 0.038(3) 0.034(2) -0.0099(14) -0.0073(14) -0.0048(16)
C10 0.0211(15) 0.045(3) 0.036(2) -0.0060(14) -0.0099(14) -0.0012(18)
C11 0.0228(14) 0.039(2) 0.032(2) 0.0011(14) 0.0018(13) -0.0034(17)
C12 0.0248(14) 0.0254(18) 0.0255(18) -0.0014(12) -0.0030(12) -0.0045(14)
C13 0.0209(13) 0.0179(15) 0.0199(15) -0.0023(11) -0.0029(11) 0.0001(12)
C14 0.0333(16) 0.0178(16) 0.039(3) -0.0026(13) 0.0063(15) -0.0015(15)
C15 0.044(2) 0.0219(17) 0.039(3) 0.0067(15) 0.0004(16) -0.0074(16)
C16 0.0348(17) 0.037(2) 0.0243(19) 0.0040(15) 0.0004(13) -0.0101(17)
C17 0.0325(17) 0.038(2) 0.0199(17) -0.0013(14) 0.0021(13) 0.0051(15)
C18 0.0318(16) 0.0213(16) 0.0227(17) -0.0020(12) -0.0022(12) 0.0013(13)
C19 0.0193(13) 0.0158(13) 0.0156(15) -0.0019(12) -0.0003(11) -0.0002(11)
C20 0.0187(12) 0.0191(15) 0.0186(15) -0.0019(11) -0.0018(11) 0.0008(13)
C21 0.0218(12) 0.0191(15) 0.0239(17) -0.0050(11) -0.0030(13) -0.0039(14)
C22 0.0228(13) 0.0169(14) 0.0233(17) -0.0007(11) -0.0001(12) -0.0018(13)
C23 0.0198(12) 0.0170(14) 0.0191(15) 0.0012(12) 0.0011(10) -0.0039(13)
C24 0.0366(17) 0.0200(17) 0.0261(19) -0.0037(13) 0.0019(14) -0.0046(14)
C25 0.0317(17) 0.034(2) 0.0222(18) 0.0106(15) 0.0021(14) -0.0042(15)
C26 0.0416(19) 0.042(3) 0.0171(18) -0.0112(16) 0.0045(15) 0.0028(16)
C27 0.051(2) 0.0232(18) 0.0223(19) 0.0109(15) -0.0080(16) 0.0041(15)
C28 0.0234(14) 0.041(2) 0.0208(16) 0.0035(15) -0.0062(12) -0.0071(15)

loop_
_atom_type_symbol
_atom_type_description
_atom_type_scat_dispersion_real
_atom_type_scat_dispersion_imag
_atom_type_scat_source
C C 0.0033 0.0016
;
International Tables for Crystallography
(1992, Vol. C, Tables 4.2.6.8 and 6.1.1.4)
;
H H 0.0000 0.0000
;
International Tables for Crystallography
(1992, Vol. C, Table 6.1.1.4)
;
Fe Fe 0.3463 0.8444
;
International Tables for Crystallography
(1992, Vol. C, Tables 4.2.6.8 and 6.1.1.4)
;
N N 0.0061 0.0033
;
International Tables for Crystallography
(1992, Vol. C, Tables 4.2.6.8 and 6.1.1.4)
;
O O 0.0106 0.0060
;
International Tables for Crystallography
(1992, Vol. C, Tables 4.2.6.8 and 6.1.1.4)
;

loop_
_geom_angle_atom_site_label_1
_geom_angle_atom_site_label_2
_geom_angle_atom_site_label_3
_geom_angle
_geom_angle_publ_flag
C19 Fe1 C20 41.11(12) yes
C19 Fe1 C21 68.89(13) yes
C19 Fe1 C22 68.85(13) yes
C19 Fe1 C23 40.94(12) yes
C19 Fe1 C24 109.51(13) yes
C19 Fe1 C25 120.76(13) yes
C19 Fe1 C26 154.23(14) yes
C19 Fe1 C27 164.19(13) yes
C19 Fe1 C28 127.55(13) yes
C20 Fe1 C21 40.80(12) yes
C20 Fe1 C22 68.90(12) yes
C20 Fe1 C23 68.82(12) yes
C20 Fe1 C24 127.58(13) yes
C20 Fe1 C25 107.98(13) yes
C20 Fe1 C26 118.59(14) yes
C20 Fe1 C27 152.96(13) yes
C20 Fe1 C28 165.35(14) yes
C21 Fe1 C22 40.97(11) yes
C21 Fe1 C23 68.54(12) yes
C21 Fe1 C24 163.96(13) yes
C21 Fe1 C25 125.69(13) yes
C21 Fe1 C26 106.08(15) yes
C21 Fe1 C27 118.28(14) yes
C21 Fe1 C28 152.96(14) yes
C22 Fe1 C23 40.54(13) yes
C22 Fe1 C24 154.62(12) yes
C22 Fe1 C25 162.68(13) yes
C22 Fe1 C26 124.82(15) yes
C22 Fe1 C27 106.60(14) yes
C22 Fe1 C28 119.07(13) yes
C23 Fe1 C24 121.44(13) yes
C23 Fe1 C25 155.76(14) yes
C23 Fe1 C26 162.70(15) yes
C23 Fe1 C27 126.01(14) yes
C23 Fe1 C28 108.48(12) yes
C24 Fe1 C25 40.35(14) yes
C24 Fe1 C26 68.03(15) yes
C24 Fe1 C27 67.72(15) yes
C24 Fe1 C28 40.54(14) yes
C25 Fe1 C26 40.49(16) yes
C25 Fe1 C27 67.99(15) yes
C25 Fe1 C28 68.21(14) yes
C26 Fe1 C27 40.73(15) yes
C26 Fe1 C28 68.39(14) yes
C27 Fe1 C28 40.27(15) yes
C2 O1 C3 115.8(3) yes
C1 N1 C6 119.7(3) yes
O3 N2 O4 122.9(3) yes
O3 N2 C5 117.3(3) yes
O4 N2 C5 119.8(3) yes
N1 C1 C2 112.3(3) yes
N1 C1 C4 107.1(3) yes
C2 C1 C4 111.5(3) yes
O1 C2 O2 123.7(3) yes
O1 C2 C1 114.0(3) yes
O2 C2 C1 122.3(3) yes
C1 C4 C5 113.1(3) yes
C1 C4 C19 107.7(3) yes
C5 C4 C19 110.7(3) yes
N2 C5 C4 114.0(3) yes
N1 C6 C7 118.0(3) yes
N1 C6 C13 125.0(3) yes
C7 C6 C13 117.0(3) yes
C6 C7 C8 122.0(3) yes
C6 C7 C12 119.7(3) yes
C8 C7 C12 118.3(3) yes
C7 C8 C9 121.3(3) yes
C8 C9 C10 119.0(4) yes
C9 C10 C11 120.7(3) yes
C10 C11 C12 119.9(4) yes
C7 C12 C11 120.8(4) yes
C6 C13 C14 120.8(3) yes
C6 C13 C18 119.2(3) yes
C14 C13 C18 119.9(3) yes
C13 C14 C15 119.9(4) yes
C14 C15 C16 120.5(4) yes
C15 C16 C17 119.3(4) yes
C16 C17 C18 120.0(4) yes
C13 C18 C17 120.3(4) yes
Fe1 C19 C4 129.6(2) yes
Fe1 C19 C20 69.85(17) yes
Fe1 C19 C23 69.73(16) yes
C4 C19 C20 127.3(3) yes
C4 C19 C23 124.8(3) yes
C20 C19 C23 107.8(3) yes
Fe1 C20 C19 69.03(16) yes
Fe1 C20 C21 69.38(18) yes
C19 C20 C21 107.5(3) yes
Fe1 C21 C20 69.82(18) yes
Fe1 C21 C22 69.71(18) yes
C20 C21 C22 108.4(3) yes
Fe1 C22 C21 69.32(19) yes
Fe1 C22 C23 69.54(18) yes
C21 C22 C23 107.7(3) yes
Fe1 C23 C19 69.33(16) yes
Fe1 C23 C22 69.92(18) yes
C19 C23 C22 108.6(3) yes
Fe1 C24 C25 69.1(2) yes
Fe1 C24 C28 69.16(19) yes
C25 C24 C28 107.8(3) yes
Fe1 C25 C24 70.5(2) yes
Fe1 C25 C26 69.5(2) yes
C24 C25 C26 108.4(3) yes
Fe1 C26 C25 70.0(3) yes
Fe1 C26 C27 69.9(3) yes
C25 C26 C27 107.6(4) yes
Fe1 C27 C26 69.4(3) yes
Fe1 C27 C28 69.9(2) yes
C26 C27 C28 108.4(4) yes
Fe1 C28 C24 70.30(19) yes
Fe1 C28 C27 69.8(2) yes
C24 C28 C27 107.8(3) yes
N1 C1 H1 108.619 no
C2 C1 H1 108.613 no
C4 C1 H1 108.617 no
O1 C3 H3A 109.471 no
O1 C3 H3B 109.475 no
O1 C3 H3C 109.470 no
H3A C3 H3B 109.471 no
H3A C3 H3C 109.473 no
H3B C3 H3C 109.468 no
C1 C4 H4 108.412 no
C5 C4 H4 108.416 no
C19 C4 H4 108.415 no
N2 C5 H5A 108.754 no
N2 C5 H5B 108.751 no
C4 C5 H5A 108.753 no
C4 C5 H5B 108.747 no
H5A C5 H5B 107.653 no
C7 C8 H8 119.354 no
C9 C8 H8 119.361 no
C8 C9 H9 120.491 no
C10 C9 H9 120.481 no
C9 C10 H10 119.632 no
C11 C10 H10 119.645 no
C10 C11 H11 120.065 no
C12 C11 H11 120.068 no
C7 C12 H12 119.624 no
C11 C12 H12 119.619 no
C13 C14 H14 120.043 no
C15 C14 H14 120.029 no
C14 C15 H15 119.760 no
C16 C15 H15 119.742 no
C15 C16 H16 120.368 no
C17 C16 H16 120.362 no
C16 C17 H17 120.015 no
C18 C17 H17 120.019 no
C13 C18 H18 119.841 no
C17 C18 H18 119.851 no
Fe1 C20 H20 126.239 no
C19 C20 H20 126.228 no
C21 C20 H20 126.225 no
Fe1 C21 H21 125.823 no
C20 C21 H21 125.819 no
C22 C21 H21 125.816 no
Fe1 C22 H22 126.144 no
C21 C22 H22 126.149 no
C23 C22 H22 126.136 no
Fe1 C23 H23 125.691 no
C19 C23 H23 125.696 no
C22 C23 H23 125.702 no
Fe1 C24 H24 126.123 no
C25 C24 H24 126.121 no
C28 C24 H24 126.115 no
Fe1 C25 H25 125.808 no
C24 C25 H25 125.810 no
C26 C25 H25 125.812 no
Fe1 C26 H26 126.202 no
C25 C26 H26 126.197 no
C27 C26 H26 126.192 no
Fe1 C27 H27 125.760 no
C26 C27 H27 125.773 no
C28 C27 H27 125.773 no
Fe1 C28 H28 126.099 no
C24 C28 H28 126.095 no
C27 C28 H28 126.101 no

loop_
_geom_bond_atom_site_label_1
_geom_bond_atom_site_label_2
_geom_bond_distance
_geom_bond_publ_flag
Fe1 C19 2.045(3) yes
Fe1 C20 2.056(3) yes
Fe1 C21 2.050(4) yes
Fe1 C22 2.056(4) yes
Fe1 C23 2.051(3) yes
Fe1 C24 2.068(4) yes
Fe1 C25 2.050(4) yes
Fe1 C26 2.043(4) yes
Fe1 C27 2.051(4) yes
Fe1 C28 2.053(4) yes
O1 C2 1.335(4) yes
O1 C3 1.444(4) yes
O2 C2 1.212(4) yes
O3 N2 1.218(4) yes
O4 N2 1.233(4) yes
N1 C1 1.472(4) yes
N1 C6 1.274(4) yes
N2 C5 1.498(4) yes
C1 C2 1.507(5) yes
C1 C4 1.551(5) yes
C4 C5 1.517(4) yes
C4 C19 1.505(4) yes
C6 C7 1.504(4) yes
C6 C13 1.510(5) yes
C7 C8 1.392(5) yes
C7 C12 1.392(5) yes
C8 C9 1.395(5) yes
C9 C10 1.371(6) yes
C10 C11 1.390(6) yes
C11 C12 1.379(5) yes
C13 C14 1.384(5) yes
C13 C18 1.377(5) yes
C14 C15 1.383(6) yes
C15 C16 1.396(6) yes
C16 C17 1.381(6) yes
C17 C18 1.397(5) yes
C19 C20 1.440(4) yes
C19 C23 1.432(4) yes
C20 C21 1.432(5) yes
C21 C22 1.437(4) yes
C22 C23 1.423(5) yes
C24 C25 1.420(5) yes
C24 C28 1.428(5) yes
C25 C26 1.416(6) yes
C26 C27 1.425(6) yes
C27 C28 1.413(5) yes
C1 H1 1.000 no
C3 H3A 0.980 no
C3 H3B 0.980 no
C3 H3C 0.980 no
C4 H4 1.000 no
C5 H5A 0.990 no
C5 H5B 0.990 no
C8 H8 0.950 no
C9 H9 0.950 no
C10 H10 0.950 no
C11 H11 0.950 no
C12 H12 0.950 no
C14 H14 0.950 no
C15 H15 0.950 no
C16 H16 0.950 no
C17 H17 0.950 no
C18 H18 0.950 no
C20 H20 1.000 no
C21 H21 1.000 no
C22 H22 1.000 no
C23 H23 1.000 no
C24 H24 1.000 no
C25 H25 1.000 no
C26 H26 1.000 no
C27 H27 1.000 no
C28 H28 1.000 no

loop_
_geom_torsion_atom_site_label_1
_geom_torsion_atom_site_label_2
_geom_torsion_atom_site_label_3
_geom_torsion_atom_site_label_4
_geom_torsion
_geom_torsion_publ_flag
C19 Fe1 C20 C19 -0.00(12) no
C19 Fe1 C20 C21 -119.3(2) no
C20 Fe1 C19 C4 -122.2(3) no
C20 Fe1 C19 C20 -0.00(13) no
C20 Fe1 C19 C23 118.8(2) no
C19 Fe1 C21 C20 37.94(12) no
C19 Fe1 C21 C22 -81.65(14) no
C21 Fe1 C19 C4 -159.9(3) no
C21 Fe1 C19 C20 -37.66(11) no
C21 Fe1 C19 C23 81.17(13) no
C19 Fe1 C22 C21 81.75(14) no
C19 Fe1 C22 C23 -37.46(12) no
C22 Fe1 C19 C4 156.0(3) no
C22 Fe1 C19 C20 -81.73(12) no
C22 Fe1 C19 C23 37.11(11) no
C19 Fe1 C23 C19 0.00(12) no
C19 Fe1 C23 C22 120.0(2) no
C23 Fe1 C19 C4 118.9(3) no
C23 Fe1 C19 C20 -118.8(2) no
C23 Fe1 C19 C23 0.00(13) no
C19 Fe1 C24 C25 -114.90(14) no
C19 Fe1 C24 C28 125.48(13) no
C24 Fe1 C19 C4 3.1(3) no
C24 Fe1 C19 C20 125.31(13) no
C24 Fe1 C19 C23 -115.86(13) no
C19 Fe1 C25 C24 84.24(17) no
C19 Fe1 C25 C26 -156.48(12) no
C25 Fe1 C19 C4 -40.0(3) no
C25 Fe1 C19 C20 82.20(16) no
C25 Fe1 C19 C23 -158.96(13) no
C19 Fe1 C26 C25 52.1(4) no
C19 Fe1 C26 C27 170.5(3) no
C26 Fe1 C19 C4 -76.6(4) no
C26 Fe1 C19 C20 45.6(4) no
C26 Fe1 C19 C23 164.5(3) no
C19 Fe1 C28 C24 -75.48(17) no
C19 Fe1 C28 C27 165.98(11) no
C28 Fe1 C19 C4 45.0(3) no
C28 Fe1 C19 C20 167.19(13) no
C28 Fe1 C19 C23 -73.98(18) no
C20 Fe1 C21 C20 0.00(13) no
C20 Fe1 C21 C22 -119.6(3) no
C21 Fe1 C20 C19 119.3(2) no
C21 Fe1 C20 C21 0.00(13) no
C20 Fe1 C22 C21 37.52(12) no
C20 Fe1 C22 C23 -81.68(14) no
C22 Fe1 C20 C19 81.61(13) no
C22 Fe1 C20 C21 -37.67(12) no
C20 Fe1 C23 C19 -38.15(12) no
C20 Fe1 C23 C22 81.89(13) no
C23 Fe1 C20 C19 38.00(13) no
C23 Fe1 C20 C21 -81.28(14) no
C20 Fe1 C24 C25 -72.28(19) no
C20 Fe1 C24 C28 168.10(12) no
C24 Fe1 C20 C19 -76.06(18) no
C24 Fe1 C20 C21 164.66(13) no
C20 Fe1 C25 C24 127.47(14) no
C20 Fe1 C25 C26 -113.26(14) no
C25 Fe1 C20 C19 -116.48(14) no
C25 Fe1 C20 C21 124.24(14) no
C20 Fe1 C26 C25 84.43(18) no
C20 Fe1 C26 C27 -157.16(13) no
C26 Fe1 C20 C19 -159.27(15) no
C26 Fe1 C20 C21 81.45(17) no
C20 Fe1 C27 C26 48.6(4) no
C20 Fe1 C27 C28 168.4(2) no
C27 Fe1 C20 C19 166.9(3) no
C27 Fe1 C20 C21 47.6(4) no
C21 Fe1 C22 C21 0.00(14) no
C21 Fe1 C22 C23 -119.2(3) no
C22 Fe1 C21 C20 119.6(3) no
C22 Fe1 C21 C22 0.00(14) no
C21 Fe1 C23 C19 -82.10(13) no
C21 Fe1 C23 C22 37.94(12) no
C23 Fe1 C21 C20 82.02(14) no
C23 Fe1 C21 C22 -37.56(13) no
C21 Fe1 C25 C24 169.15(13) no
C21 Fe1 C25 C26 -71.57(19) no
C25 Fe1 C21 C20 -75.49(19) no
C25 Fe1 C21 C22 164.92(14) no
C21 Fe1 C26 C25 126.69(14) no
C21 Fe1 C26 C27 -114.90(15) no
C26 Fe1 C21 C20 -115.36(15) no
C26 Fe1 C21 C22 125.05(15) no
C21 Fe1 C27 C26 81.79(17) no
C21 Fe1 C27 C28 -158.37(12) no
C27 Fe1 C21 C20 -157.59(14) no
C27 Fe1 C21 C22 82.82(17) no
C21 Fe1 C28 C24 164.1(3) no
C21 Fe1 C28 C27 45.5(4) no
C28 Fe1 C21 C20 170.8(3) no
C28 Fe1 C21 C22 51.2(4) no
C22 Fe1 C23 C19 -120.0(2) no
C22 Fe1 C23 C22 0.00(13) no
C23 Fe1 C22 C21 119.2(3) no
C23 Fe1 C22 C23 0.00(12) no
C22 Fe1 C24 C25 163.5(3) no
C22 Fe1 C24 C28 43.9(4) no
C24 Fe1 C22 C21 172.9(3) no
C24 Fe1 C22 C23 53.7(4) no
C22 Fe1 C26 C25 167.51(11) no
C22 Fe1 C26 C27 -74.07(19) no
C26 Fe1 C22 C21 -73.36(19) no
C26 Fe1 C22 C23 167.44(14) no
C22 Fe1 C27 C26 124.53(14) no
C22 Fe1 C27 C28 -115.63(14) no
C27 Fe1 C22 C21 -114.26(15) no
C27 Fe1 C22 C23 126.53(14) no
C22 Fe1 C28 C24 -160.12(12) no
C22 Fe1 C28 C27 81.34(16) no
C28 Fe1 C22 C21 -156.07(13) no
C28 Fe1 C22 C23 84.72(17) no
C23 Fe1 C24 C25 -158.61(12) no
C23 Fe1 C24 C28 81.76(17) no
C24 Fe1 C23 C19 83.83(16) no
C24 Fe1 C23 C22 -156.13(13) no
C23 Fe1 C25 C24 49.3(4) no
C23 Fe1 C25 C26 168.6(3) no
C25 Fe1 C23 C19 48.7(4) no
C25 Fe1 C23 C22 168.8(3) no
C23 Fe1 C27 C26 164.75(12) no
C23 Fe1 C27 C28 -75.4(2) no
C27 Fe1 C23 C19 167.80(14) no
C27 Fe1 C23 C22 -72.16(18) no
C23 Fe1 C28 C24 -117.09(14) no
C23 Fe1 C28 C27 124.37(14) no
C28 Fe1 C23 C19 126.54(14) no
C28 Fe1 C23 C22 -113.42(14) no
C24 Fe1 C25 C24 -0.00(15) no
C24 Fe1 C25 C26 119.3(3) no
C25 Fe1 C24 C25 -0.00(16) no
C25 Fe1 C24 C28 -119.6(3) no
C24 Fe1 C26 C25 -37.51(14) no
C24 Fe1 C26 C27 80.90(17) no
C26 Fe1 C24 C25 37.64(15) no
C26 Fe1 C24 C28 -81.98(17) no
C24 Fe1 C27 C26 -81.74(16) no
C24 Fe1 C27 C28 38.10(14) no
C27 Fe1 C24 C25 81.77(16) no
C27 Fe1 C24 C28 -37.85(14) no
C24 Fe1 C28 C24 0.00(15) no
C24 Fe1 C28 C27 -118.5(3) no
C28 Fe1 C24 C25 119.6(3) no
C28 Fe1 C24 C28 0.00(14) no
C25 Fe1 C26 C25 0.00(15) no
C25 Fe1 C26 C27 118.4(3) no
C26 Fe1 C25 C24 -119.3(3) no
C26 Fe1 C25 C26 0.00(17) no
C25 Fe1 C27 C26 -38.02(14) no
C25 Fe1 C27 C28 81.82(17) no
C27 Fe1 C25 C24 -81.03(16) no
C27 Fe1 C25 C26 38.25(14) no
C25 Fe1 C28 C24 37.31(14) no
C25 Fe1 C28 C27 -81.23(16) no
C28 Fe1 C25 C24 -37.48(14) no
C28 Fe1 C25 C26 81.79(16) no
C26 Fe1 C27 C26 0.00(18) no
C26 Fe1 C27 C28 119.8(3) no
C27 Fe1 C26 C25 -118.4(3) no
C27 Fe1 C26 C27 0.00(16) no
C26 Fe1 C28 C24 81.04(16) no
C26 Fe1 C28 C27 -37.51(15) no
C28 Fe1 C26 C25 -81.33(17) no
C28 Fe1 C26 C27 37.09(15) no
C27 Fe1 C28 C24 118.5(3) no
C27 Fe1 C28 C27 -0.00(16) no
C28 Fe1 C27 C26 -119.8(3) no
C28 Fe1 C27 C28 0.00(15) no
C3 O1 C2 O2 3.3(5) no
C3 O1 C2 C1 -175.6(3) no
C1 N1 C6 C7 -173.5(3) no
C1 N1 C6 C13 8.7(5) no
C6 N1 C1 C2 -108.0(3) no
C6 N1 C1 C4 129.3(3) no
O3 N2 C5 C4 -158.8(3) no
O4 N2 C5 C4 21.7(4) no
N1 C1 C2 O1 -27.4(4) no
N1 C1 C2 O2 153.6(3) no
N1 C1 C4 C5 53.1(3) no
N1 C1 C4 C19 -69.5(3) no
C2 C1 C4 C5 -70.1(3) no
C2 C1 C4 C19 167.28(19) no
C4 C1 C2 O1 92.8(3) no
C4 C1 C2 O2 -86.1(4) no
C1 C4 C5 N2 80.7(3) no
C1 C4 C19 Fe1 178.2(2) no
C1 C4 C19 C20 84.3(3) no
C1 C4 C19 C23 -90.2(3) no
C5 C4 C19 Fe1 54.1(4) no
C5 C4 C19 C20 -39.8(4) no
C5 C4 C19 C23 145.7(3) no
C19 C4 C5 N2 -158.4(3) no
N1 C6 C7 C8 -175.0(3) no
N1 C6 C7 C12 4.8(4) no
N1 C6 C13 C14 -108.8(4) no
N1 C6 C13 C18 68.0(4) no
C7 C6 C13 C14 73.4(4) no
C7 C6 C13 C18 -109.8(3) no
C13 C6 C7 C8 3.0(4) no
C13 C6 C7 C12 -177.3(3) no
C6 C7 C8 C9 178.6(3) no
C6 C7 C12 C11 -179.0(3) no
C8 C7 C12 C11 0.8(5) no
C12 C7 C8 C9 -1.2(5) no
C7 C8 C9 C10 0.9(6) no
C8 C9 C10 C11 -0.2(6) no
C9 C10 C11 C12 -0.2(6) no
C10 C11 C12 C7 -0.1(6) no
C6 C13 C14 C15 179.8(3) no
C6 C13 C18 C17 179.5(3) no
C14 C13 C18 C17 -3.7(5) no
C18 C13 C14 C15 3.0(5) no
C13 C14 C15 C16 -1.1(5) no
C14 C15 C16 C17 -0.1(5) no
C15 C16 C17 C18 -0.5(5) no
C16 C17 C18 C13 2.4(5) no
Fe1 C19 C20 Fe1 -0.000(13) no
Fe1 C19 C20 C21 58.89(18) no
Fe1 C19 C23 Fe1 0.000(12) no
Fe1 C19 C23 C22 -59.07(16) no
C4 C19 C20 Fe1 125.1(3) no
C4 C19 C20 C21 -176.0(3) no
C4 C19 C23 Fe1 -124.8(3) no
C4 C19 C23 C22 176.1(3) no
C20 C19 C23 Fe1 59.7(2) no
C20 C19 C23 C22 0.7(3) no
C23 C19 C20 Fe1 -59.7(2) no
C23 C19 C20 C21 -0.8(3) no
Fe1 C20 C21 Fe1 0.000(12) no
Fe1 C20 C21 C22 59.25(19) no
C19 C20 C21 Fe1 -58.7(2) no
C19 C20 C21 C22 0.6(4) no
Fe1 C21 C22 Fe1 -0.000(13) no
Fe1 C21 C22 C23 59.14(19) no
C20 C21 C22 Fe1 -59.3(3) no
C20 C21 C22 C23 -0.2(4) no
Fe1 C22 C23 Fe1 0.000(12) no
Fe1 C22 C23 C19 58.71(16) no
C21 C22 C23 Fe1 -59.0(3) no
C21 C22 C23 C19 -0.3(4) no
Fe1 C24 C25 Fe1 0.000(13) no
Fe1 C24 C25 C26 -59.4(2) no
Fe1 C24 C28 Fe1 0.000(12) no
Fe1 C24 C28 C27 59.98(19) no
C25 C24 C28 Fe1 -58.5(3) no
C25 C24 C28 C27 1.5(4) no
C28 C24 C25 Fe1 58.5(3) no
C28 C24 C25 C26 -0.9(4) no
Fe1 C25 C26 Fe1 -0.000(12) no
Fe1 C25 C26 C27 -60.1(2) no
C24 C25 C26 Fe1 60.1(3) no
C24 C25 C26 C27 -0.0(4) no
Fe1 C26 C27 Fe1 0.000(13) no
Fe1 C26 C27 C28 -59.2(3) no
C25 C26 C27 Fe1 60.1(3) no
C25 C26 C27 C28 0.9(4) no
Fe1 C27 C28 Fe1 0.000(15) no
Fe1 C27 C28 C24 -60.30(19) no
C26 C27 C28 Fe1 58.8(3) no
C26 C27 C28 C24 -1.5(4) no
